data_4065278
loop_
_publ_author_name
'Ogasawara, Masamichi'
'Ogura, Morihiko'
'Sakamoto, Takeshi'
'Watanabe, Susumu'
'Arae, Sachie'
'Nakajima, Kiyohiko'
'Takahashi, Tamotsu'

_publ_section_title
;
 Homoannular Double Friedel--Crafts Acylation of Phosphametallocenes
;
_journal_issue 18
_journal_name_full Organometallics
_journal_page_first 5045
_journal_paper_doi 10.1021/om200678q
_journal_volume 30
_journal_year 2011
_chemical_formula_moiety 'C20 H27 Fe O2 P'
_chemical_formula_sum 'C20 H27 Fe O2 P'
_chemical_formula_weight 386.24
_space_group_IT_number 62
_symmetry_cell_setting orthorhombic
_symmetry_Int_Tables_number 62
_symmetry_space_group_name_Hall '-P 2ac 2n'
_symmetry_space_group_name_H-M 'P n m a'
_atom_sites_solution_hydrogens geom
_atom_sites_solution_primary direct
_atom_sites_solution_secondary difmap
_audit_creation_method SHELXL-97
_cell_angle_alpha 90.00
_cell_angle_beta 90.00
_cell_angle_gamma 90.00
_cell_formula_units_Z 4
_cell_length_a 11.8890(5)
_cell_length_b 16.1841(7)
_cell_length_c 9.9571(4)
_cell_measurement_reflns_used 15129
_cell_measurement_temperature 298(2)
_cell_measurement_theta_max 27.57
_cell_measurement_theta_min 3.04
_cell_volume 1915.87(14)
_computing_cell_refinement PROCESS-AUTO
_computing_data_collection PROCESS-AUTO
_computing_data_reduction PROCESS-AUTO
_computing_molecular_graphics 'CrystalStructure 4.0'
_computing_publication_material 'CrystalStructure 4.0 (Rigaku, 2010)'
_computing_structure_refinement 'SHELXL-97 (Sheldrick, 1997)'
_computing_structure_solution 'SHELXS-97 (Sheldrick, 1990)'
_diffrn_ambient_temperature 298(2)
_diffrn_detector_area_resol_mean 6.849
_diffrn_measured_fraction_theta_full 0.997
_diffrn_measured_fraction_theta_max 0.997
_diffrn_measurement_device_type 'Rigaku SCX mini'
_diffrn_measurement_method \w
_diffrn_radiation_monochromator graphite
_diffrn_radiation_source 'fine-focus sealed tube'
_diffrn_radiation_type MoK\a
_diffrn_radiation_wavelength 0.71075
_diffrn_reflns_av_R_equivalents 0.1052
_diffrn_reflns_av_sigmaI/netI 0.0565
_diffrn_reflns_limit_h_max 15
_diffrn_reflns_limit_h_min -15
_diffrn_reflns_limit_k_max 20
_diffrn_reflns_limit_k_min -20
_diffrn_reflns_limit_l_max 12
_diffrn_reflns_limit_l_min -12
_diffrn_reflns_number 19012
_diffrn_reflns_theta_full 27.49
_diffrn_reflns_theta_max 27.49
_diffrn_reflns_theta_min 3.43
_exptl_absorpt_coefficient_mu 0.879
_exptl_absorpt_correction_T_max 0.8794
_exptl_absorpt_correction_T_min 0.8101
_exptl_absorpt_correction_type numerical
_exptl_absorpt_process_details 'NUMABS (Rigaku, 1999)'
_exptl_crystal_colour Orange
_exptl_crystal_density_diffrn 1.339
_exptl_crystal_density_method 'not measured'
_exptl_crystal_description Prism
_exptl_crystal_F_000 816
_exptl_crystal_size_max 0.25
_exptl_crystal_size_mid 0.20
_exptl_crystal_size_min 0.15
_refine_diff_density_max 0.315
_refine_diff_density_min -0.281
_refine_diff_density_rms 0.063
_refine_ls_extinction_method none
_refine_ls_goodness_of_fit_ref 1.095
_refine_ls_hydrogen_treatment mixed
_refine_ls_matrix_type full
_refine_ls_number_parameters 122
_refine_ls_number_reflns 2266
_refine_ls_number_restraints 2
_refine_ls_restrained_S_all 1.095
_refine_ls_R_factor_all 0.1106
_refine_ls_R_factor_gt 0.0674
_refine_ls_shift/su_max 0.004
_refine_ls_shift/su_mean 0.000
_refine_ls_structure_factor_coef Fsqd
_refine_ls_weighting_details 'calc w=1/[\s^2^(Fo^2^)+(0.0466P)^2^+2.3168P] where P=(Fo^2^+2Fc^2^)/3'
_refine_ls_weighting_scheme calc
_refine_ls_wR_factor_gt 0.1298
_refine_ls_wR_factor_ref 0.1469
_reflns_number_gt 1543
_reflns_number_total 2266
_reflns_threshold_expression >2sigma(I)
_cod_data_source_file om200678q_si_002.cif
_cod_data_source_block complex-13
_cod_depositor_comments 'Adding full bibliography for 4065277--4065278.cif.'
_cod_database_code 4065278

loop_
_symmetry_equiv_pos_as_xyz
'x, y, z'
'-x+1/2, y+1/2, z+1/2'
'x, -y+1/2, z'
'-x+1/2, -y, z+1/2'
'-x, -y, -z'
'x-1/2, -y-1/2, -z-1/2'
'-x, y-1/2, -z'
'x-1/2, y, -z-1/2'

loop_
_atom_site_label
_atom_site_type_symbol
_atom_site_fract_x
_atom_site_fract_y
_atom_site_fract_z
_atom_site_U_iso_or_equiv
_atom_site_adp_type
_atom_site_occupancy
_atom_site_symmetry_multiplicity
_atom_site_calc_flag
_atom_site_refinement_flags
Fe1 Fe 0.63201(6) 0.2500 0.50509(7) 0.0352(2) Uani 1 2 d S
P1 P 0.82272(13) 0.2500 0.51376(15) 0.0523(4) Uani 1 2 d S
O1 O 0.7162(4) 0.0298(2) 0.6440(5) 0.1147(15) Uani 1 1 d .
C1 C 0.7453(3) 0.1730(2) 0.6026(4) 0.0443(9) Uani 1 1 d .
C2 C 0.6675(3) 0.2065(2) 0.6974(3) 0.0417(9) Uani 1 1 d .
C3 C 0.7646(4) 0.0833(3) 0.5798(5) 0.0703(14) Uani 1 1 d .
C4 C 0.8481(5) 0.0597(4) 0.4756(6) 0.112(2) Uani 1 1 d .
H1 H 0.8525 0.0005 0.4700 0.134 Uiso 1 1 calc R
H2 H 0.9205 0.0815 0.4992 0.134 Uiso 1 1 calc R
H3 H 0.8253 0.0817 0.3903 0.134 Uiso 1 1 calc R
C5 C 0.5955(4) 0.1566(3) 0.7941(4) 0.0696(14) Uani 1 1 d .
H4 H 0.6072 0.0987 0.7783 0.084 Uiso 1 1 calc R
H5 H 0.5177 0.1697 0.7802 0.084 Uiso 1 1 calc R
H6 H 0.6162 0.1697 0.8848 0.084 Uiso 1 1 calc R
C6 C 0.5954(5) 0.2500 0.3037(6) 0.074(2) Uani 1 2 d S
C7 C 0.5474(4) 0.1792(3) 0.3661(5) 0.0656(13) Uani 1 1 d .
C8 C 0.4723(3) 0.2071(3) 0.4636(4) 0.0553(11) Uani 1 1 d .
C9 C 0.6752(13) 0.2500 0.1865(11) 0.196(8) Uani 1 2 d SD
C10 C 0.5670(6) 0.0896(4) 0.3288(8) 0.159(4) Uani 1 1 d .
H9 H 0.6224 0.0866 0.2587 0.190 Uiso 1 1 calc R
H10 H 0.4979 0.0657 0.2979 0.190 Uiso 1 1 calc R
H11 H 0.5933 0.0599 0.4060 0.190 Uiso 1 1 calc R
C11 C 0.3978(5) 0.1526(4) 0.5478(7) 0.126(3) Uani 1 1 d .
H12 H 0.4142 0.0957 0.5290 0.152 Uiso 1 1 calc R
H13 H 0.3204 0.1638 0.5270 0.152 Uiso 1 1 calc R
H14 H 0.4112 0.1636 0.6412 0.152 Uiso 1 1 calc R
H7 H 0.640(9) 0.2500 0.100(6) 0.20(5) Uiso 1 2 d SD
H8 H 0.718(6) 0.300(3) 0.195(8) 0.16(3) Uiso 1 1 d D

loop_
_atom_site_aniso_label
_atom_site_aniso_U_11
_atom_site_aniso_U_22
_atom_site_aniso_U_33
_atom_site_aniso_U_23
_atom_site_aniso_U_13
_atom_site_aniso_U_12
Fe1 0.0358(4) 0.0356(4) 0.0343(4) 0.000 -0.0036(3) 0.000
P1 0.0362(8) 0.0680(10) 0.0526(9) 0.000 0.0018(7) 0.000
O1 0.166(4) 0.041(2) 0.137(4) 0.007(2) 0.000(3) 0.006(2)
C1 0.042(2) 0.039(2) 0.052(2) -0.0003(18) -0.0127(17) 0.0073(17)
C2 0.048(2) 0.043(2) 0.0341(19) 0.0035(16) -0.0058(17) -0.0015(17)
C3 0.075(3) 0.056(3) 0.080(3) -0.007(3) -0.023(3) 0.019(3)
C4 0.094(4) 0.094(4) 0.148(6) -0.058(4) -0.020(4) 0.041(4)
C5 0.074(3) 0.076(3) 0.058(3) 0.021(2) -0.004(2) -0.011(3)
C6 0.044(4) 0.151(8) 0.028(3) 0.000 -0.003(3) 0.000
C7 0.067(3) 0.063(3) 0.067(3) -0.024(2) -0.033(3) 0.010(2)
C8 0.042(2) 0.064(2) 0.060(3) 0.010(2) -0.0168(19) -0.0141(19)
C9 0.104(10) 0.44(3) 0.038(5) 0.000 0.011(6) 0.000
C10 0.152(6) 0.109(5) 0.215(8) -0.110(5) -0.116(6) 0.055(5)
C11 0.088(4) 0.163(7) 0.128(5) 0.062(5) -0.044(4) -0.073(4)

loop_
_atom_type_symbol
_atom_type_description
_atom_type_scat_dispersion_real
_atom_type_scat_dispersion_imag
_atom_type_scat_source
C C 0.0033 0.0016 'International Tables Vol C Tables 4.2.6.8 and 6.1.1.4'
H H 0.0000 0.0000 'International Tables Vol C Tables 4.2.6.8 and 6.1.1.4'
Fe Fe 0.3463 0.8444 'International Tables Vol C Tables 4.2.6.8 and 6.1.1.4'
O O 0.0106 0.0060 'International Tables Vol C Tables 4.2.6.8 and 6.1.1.4'
P P 0.1023 0.0942 'International Tables Vol C Tables 4.2.6.8 and 6.1.1.4'

loop_
_geom_angle_atom_site_label_1
_geom_angle_atom_site_label_2
_geom_angle_atom_site_label_3
_geom_angle
_geom_angle_site_symmetry_1
_geom_angle_site_symmetry_3
C6 Fe1 C7 40.51(16) . .
C6 Fe1 C7 40.51(16) . 3
C7 Fe1 C7 67.6(3) . 3
C6 Fe1 C8 67.0(2) . .
C7 Fe1 C8 39.51(17) . .
C7 Fe1 C8 66.62(17) 3 .
C6 Fe1 C8 67.0(2) . 3
C7 Fe1 C8 66.62(17) . 3
C7 Fe1 C8 39.51(17) 3 3
C8 Fe1 C8 39.3(2) . 3
C6 Fe1 C1 126.48(16) . 3
C7 Fe1 C1 164.87(19) . 3
C7 Fe1 C1 107.28(16) 3 3
C8 Fe1 C1 153.21(17) . 3
C8 Fe1 C1 119.25(15) 3 3
C6 Fe1 C1 126.48(16) . .
C7 Fe1 C1 107.28(16) . .
C7 Fe1 C1 164.87(19) 3 .
C8 Fe1 C1 119.25(15) . .
C8 Fe1 C1 153.21(17) 3 .
C1 Fe1 C1 73.8(2) 3 .
C6 Fe1 C2 160.24(10) . .
C7 Fe1 C2 121.90(17) . .
C7 Fe1 C2 154.77(19) 3 .
C8 Fe1 C2 104.88(15) . .
C8 Fe1 C2 118.96(17) 3 .
C1 Fe1 C2 69.01(14) 3 .
C1 Fe1 C2 40.18(14) . .
C6 Fe1 C2 160.25(10) . 3
C7 Fe1 C2 154.77(19) . 3
C7 Fe1 C2 121.90(17) 3 3
C8 Fe1 C2 118.96(17) . 3
C8 Fe1 C2 104.88(15) 3 3
C1 Fe1 C2 40.18(14) 3 3
C1 Fe1 C2 69.01(14) . 3
C2 Fe1 C2 39.5(2) . 3
C6 Fe1 P1 104.43(19) . .
C7 Fe1 P1 120.92(14) . .
C7 Fe1 P1 120.92(14) 3 .
C8 Fe1 P1 157.98(13) . .
C8 Fe1 P1 157.98(13) 3 .
C1 Fe1 P1 48.23(11) 3 .
C1 Fe1 P1 48.23(11) . .
C2 Fe1 P1 76.27(11) . .
C2 Fe1 P1 76.27(11) 3 .
C1 P1 C1 88.6(3) . 3
C1 P1 Fe1 60.21(12) . .
C1 P1 Fe1 60.21(12) 3 .
C2 C1 C3 124.8(4) . .
C2 C1 P1 113.4(3) . .
C3 C1 P1 121.8(3) . .
C2 C1 Fe1 70.2(2) . .
C3 C1 Fe1 127.9(3) . .
P1 C1 Fe1 71.56(14) . .
C2 C2 C1 112.3(2) 3 .
C2 C2 C5 122.1(2) 3 .
C1 C2 C5 125.5(3) . .
C2 C2 Fe1 70.25(10) 3 .
C1 C2 Fe1 69.6(2) . .
C5 C2 Fe1 130.3(3) . .
O1 C3 C4 119.9(5) . .
O1 C3 C1 122.7(5) . .
C4 C3 C1 117.4(5) . .
C3 C4 H1 109.5 . .
C3 C4 H2 109.5 . .
H1 C4 H2 109.5 . .
C3 C4 H3 109.5 . .
H1 C4 H3 109.5 . .
H2 C4 H3 109.5 . .
C2 C5 H4 109.5 . .
C2 C5 H5 109.5 . .
H4 C5 H5 109.5 . .
C2 C5 H6 109.5 . .
H4 C5 H6 109.5 . .
H5 C5 H6 109.5 . .
C7 C6 C7 107.3(5) . 3
C7 C6 C9 126.3(3) . .
C7 C6 C9 126.3(3) 3 .
C7 C6 Fe1 70.0(3) . .
C7 C6 Fe1 70.0(3) 3 .
C9 C6 Fe1 128.6(7) . .
C8 C7 C6 107.5(4) . .
C8 C7 C10 125.4(6) . .
C6 C7 C10 127.0(5) . .
C8 C7 Fe1 70.4(2) . .
C6 C7 Fe1 69.5(3) . .
C10 C7 Fe1 128.5(3) . .
C8 C8 C7 108.9(3) 3 .
C8 C8 C11 125.9(4) 3 .
C7 C8 C11 125.1(5) . .
C8 C8 Fe1 70.34(12) 3 .
C7 C8 Fe1 70.1(2) . .
C11 C8 Fe1 128.8(3) . .
C6 C9 H7 115(7) . .
C6 C9 H8 105(5) . .
H7 C9 H8 108(6) . .
C7 C10 H9 109.5 . .
C7 C10 H10 109.5 . .
H9 C10 H10 109.5 . .
C7 C10 H11 109.5 . .
H9 C10 H11 109.5 . .
H10 C10 H11 109.5 . .
C8 C11 H12 109.5 . .
C8 C11 H13 109.5 . .
H12 C11 H13 109.5 . .
C8 C11 H14 109.5 . .
H12 C11 H14 109.5 . .
H13 C11 H14 109.5 . .

loop_
_geom_bond_atom_site_label_1
_geom_bond_atom_site_label_2
_geom_bond_distance
_geom_bond_site_symmetry_2
Fe1 C6 2.052(6) .
Fe1 C7 2.059(4) .
Fe1 C7 2.059(4) 3
Fe1 C8 2.064(4) .
Fe1 C8 2.064(4) 3
Fe1 C1 2.076(4) 3
Fe1 C1 2.076(4) .
Fe1 C2 2.084(3) .
Fe1 C2 2.084(3) 3
Fe1 P1 2.2690(16) .
P1 C1 1.784(4) .
P1 C1 1.784(4) 3
O1 C3 1.220(6) .
C1 C2 1.429(5) .
C1 C3 1.488(6) .
C2 C2 1.409(7) 3
C2 C5 1.520(5) .
C3 C4 1.486(7) .
C4 H1 0.9600 .
C4 H2 0.9600 .
C4 H3 0.9600 .
C5 H4 0.9600 .
C5 H5 0.9600 .
C5 H6 0.9600 .
C6 C7 1.423(6) .
C6 C7 1.423(6) 3
C6 C9 1.503(13) .
C7 C8 1.394(6) .
C7 C10 1.514(6) .
C8 C8 1.389(8) 3
C8 C11 1.505(6) .
C9 H7 0.96(2) .
C9 H8 0.96(2) .
C10 H9 0.9600 .
C10 H10 0.9600 .
C10 H11 0.9600 .
C11 H12 0.9600 .
C11 H13 0.9600 .
C11 H14 0.9600 .

loop_
_geom_torsion_atom_site_label_1
_geom_torsion_atom_site_label_2
_geom_torsion_atom_site_label_3
_geom_torsion_atom_site_label_4
_geom_torsion
_geom_torsion_site_symmetry_1
_geom_torsion_site_symmetry_4
C6 Fe1 P1 C1 -126.39(14) . .
C7 Fe1 P1 C1 -85.9(2) . .
C7 Fe1 P1 C1 -166.8(2) 3 .
C8 Fe1 P1 C1 -62.5(4) . .
C8 Fe1 P1 C1 169.7(3) 3 .
C1 Fe1 P1 C1 107.2(3) 3 .
C2 Fe1 P1 C1 33.24(17) . .
C2 Fe1 P1 C1 73.97(18) 3 .
C6 Fe1 P1 C1 126.39(14) . 3
C7 Fe1 P1 C1 166.8(2) . 3
C7 Fe1 P1 C1 85.9(2) 3 3
C8 Fe1 P1 C1 -169.7(3) . 3
C8 Fe1 P1 C1 62.5(4) 3 3
C1 Fe1 P1 C1 -107.2(3) . 3
C2 Fe1 P1 C1 -73.97(18) . 3
C2 Fe1 P1 C1 -33.25(17) 3 3
C1 P1 C1 C2 -1.8(4) 3 .
Fe1 P1 C1 C2 -57.8(2) . .
C1 P1 C1 C3 179.8(3) 3 .
Fe1 P1 C1 C3 123.8(4) . .
C1 P1 C1 Fe1 56.02(17) 3 .
C6 Fe1 C1 C2 -159.8(2) . .
C7 Fe1 C1 C2 -119.3(2) . .
C7 Fe1 C1 C2 172.8(5) 3 .
C8 Fe1 C1 C2 -78.0(3) . .
C8 Fe1 C1 C2 -47.1(4) 3 .
C1 Fe1 C1 C2 76.5(2) 3 .
C2 Fe1 C1 C2 34.3(2) 3 .
P1 Fe1 C1 C2 124.4(2) . .
C6 Fe1 C1 C3 -40.5(5) . .
C7 Fe1 C1 C3 0.0(5) . .
C7 Fe1 C1 C3 -68.0(8) 3 .
C8 Fe1 C1 C3 41.2(5) . .
C8 Fe1 C1 C3 72.2(6) 3 .
C1 Fe1 C1 C3 -164.3(4) 3 .
C2 Fe1 C1 C3 119.3(5) . .
C2 Fe1 C1 C3 153.5(5) 3 .
P1 Fe1 C1 C3 -116.4(5) . .
C6 Fe1 C1 P1 75.8(2) . .
C7 Fe1 C1 P1 116.34(19) . .
C7 Fe1 C1 P1 48.4(6) 3 .
C8 Fe1 C1 P1 157.59(16) . .
C8 Fe1 C1 P1 -171.5(3) 3 .
C1 Fe1 C1 P1 -47.89(17) 3 .
C2 Fe1 C1 P1 -124.4(2) . .
C2 Fe1 C1 P1 -90.10(16) 3 .
C3 C1 C2 C2 179.8(3) . 3
P1 C1 C2 C2 1.4(3) . 3
Fe1 C1 C2 C2 -57.18(11) . 3
C3 C1 C2 C5 2.6(6) . .
P1 C1 C2 C5 -175.8(3) . .
Fe1 C1 C2 C5 125.7(4) . .
C3 C1 C2 Fe1 -123.1(4) . .
P1 C1 C2 Fe1 58.6(2) . .
C6 Fe1 C2 C2 179.5(6) . 3
C7 Fe1 C2 C2 -156.94(19) . 3
C7 Fe1 C2 C2 -51.3(3) 3 3
C8 Fe1 C2 C2 -117.73(14) . 3
C8 Fe1 C2 C2 -77.88(15) 3 3
C1 Fe1 C2 C2 34.81(13) 3 3
C1 Fe1 C2 C2 124.29(19) . 3
P1 Fe1 C2 C2 84.97(5) . 3
C6 Fe1 C2 C1 55.2(6) . .
C7 Fe1 C2 C1 78.8(3) . .
C7 Fe1 C2 C1 -175.6(3) 3 .
C8 Fe1 C2 C1 118.0(2) . .
C8 Fe1 C2 C1 157.8(2) 3 .
C1 Fe1 C2 C1 -89.5(3) 3 .
C2 Fe1 C2 C1 -124.29(19) 3 .
P1 Fe1 C2 C1 -39.33(19) . .
C6 Fe1 C2 C5 -64.7(7) . .
C7 Fe1 C2 C5 -41.1(4) . .
C7 Fe1 C2 C5 64.6(5) 3 .
C8 Fe1 C2 C5 -1.9(4) . .
C8 Fe1 C2 C5 38.0(4) 3 .
C1 Fe1 C2 C5 150.7(4) 3 .
C1 Fe1 C2 C5 -119.9(4) . .
C2 Fe1 C2 C5 115.9(4) 3 .
P1 Fe1 C2 C5 -159.2(4) . .
C2 C1 C3 O1 -1.7(7) . .
P1 C1 C3 O1 176.5(4) . .
Fe1 C1 C3 O1 -92.9(6) . .
C2 C1 C3 C4 179.3(4) . .
P1 C1 C3 C4 -2.4(6) . .
Fe1 C1 C3 C4 88.2(5) . .
C7 Fe1 C6 C7 -117.9(5) 3 .
C8 Fe1 C6 C7 -37.5(3) . .
C8 Fe1 C6 C7 -80.4(3) 3 .
C1 Fe1 C6 C7 169.3(3) 3 .
C1 Fe1 C6 C7 72.7(4) . .
C2 Fe1 C6 C7 31.5(8) . .
C2 Fe1 C6 C7 -149.5(5) 3 .
P1 Fe1 C6 C7 121.0(3) . .
C7 Fe1 C6 C7 117.9(5) . 3
C8 Fe1 C6 C7 80.4(3) . 3
C8 Fe1 C6 C7 37.5(3) 3 3
C1 Fe1 C6 C7 -72.7(4) 3 3
C1 Fe1 C6 C7 -169.3(3) . 3
C2 Fe1 C6 C7 149.5(5) . 3
C2 Fe1 C6 C7 -31.5(8) 3 3
P1 Fe1 C6 C7 -121.0(3) . 3
C7 Fe1 C6 C9 -121.0(3) . .
C7 Fe1 C6 C9 121.0(3) 3 .
C8 Fe1 C6 C9 -158.55(13) . .
C8 Fe1 C6 C9 158.55(13) 3 .
C1 Fe1 C6 C9 48.30(17) 3 .
C1 Fe1 C6 C9 -48.30(17) . .
C2 Fe1 C6 C9 -89.5(6) . .
C2 Fe1 C6 C9 89.5(6) 3 .
P1 Fe1 C6 C9 0.0 . .
C7 C6 C7 C8 0.1(6) 3 .
C9 C6 C7 C8 -175.6(8) . .
Fe1 C6 C7 C8 60.5(3) . .
C7 C6 C7 C10 176.2(3) 3 .
C9 C6 C7 C10 0.5(11) . .
Fe1 C6 C7 C10 -123.4(5) . .
C7 C6 C7 Fe1 -60.4(4) 3 .
C9 C6 C7 Fe1 123.9(9) . .
C6 Fe1 C7 C8 -118.2(4) . .
C7 Fe1 C7 C8 -79.9(3) 3 .
C8 Fe1 C7 C8 -36.8(3) 3 .
C1 Fe1 C7 C8 -153.0(5) 3 .
C1 Fe1 C7 C8 115.3(3) . .
C2 Fe1 C7 C8 73.8(3) . .
C2 Fe1 C7 C8 38.0(5) 3 .
P1 Fe1 C7 C8 166.5(2) . .
C7 Fe1 C7 C6 38.4(3) 3 .
C8 Fe1 C7 C6 118.2(4) . .
C8 Fe1 C7 C6 81.4(3) 3 .
C1 Fe1 C7 C6 -34.7(7) 3 .
C1 Fe1 C7 C6 -126.5(3) . .
C2 Fe1 C7 C6 -168.0(3) . .
C2 Fe1 C7 C6 156.2(3) 3 .
P1 Fe1 C7 C6 -75.3(3) . .
C6 Fe1 C7 C10 121.5(7) . .
C7 Fe1 C7 C10 159.9(6) 3 .
C8 Fe1 C7 C10 -120.3(7) . .
C8 Fe1 C7 C10 -157.1(7) 3 .
C1 Fe1 C7 C10 86.8(9) 3 .
C1 Fe1 C7 C10 -5.0(7) . .
C2 Fe1 C7 C10 -46.5(7) . .
C2 Fe1 C7 C10 -82.3(7) 3 .
P1 Fe1 C7 C10 46.2(7) . .
C6 C7 C8 C8 0.0(4) . 3
C10 C7 C8 C8 -176.3(4) . 3
Fe1 C7 C8 C8 59.82(12) . 3
C6 C7 C8 C11 176.1(4) . .
C10 C7 C8 C11 -0.2(7) . .
Fe1 C7 C8 C11 -124.1(4) . .
C6 C7 C8 Fe1 -59.9(3) . .
C10 C7 C8 Fe1 123.9(5) . .
C6 Fe1 C8 C8 -81.27(10) . 3
C7 Fe1 C8 C8 -119.7(2) . 3
C7 Fe1 C8 C8 -37.01(18) 3 3
C1 Fe1 C8 C8 45.0(3) 3 3
C1 Fe1 C8 C8 158.57(17) . 3
C2 Fe1 C8 C8 117.80(13) . 3
C2 Fe1 C8 C8 77.74(14) 3 3
P1 Fe1 C8 C8 -152.1(3) . 3
C6 Fe1 C8 C7 38.4(3) . .
C7 Fe1 C8 C7 82.7(4) 3 .
C8 Fe1 C8 C7 119.7(2) 3 .
C1 Fe1 C8 C7 164.7(3) 3 .
C1 Fe1 C8 C7 -81.7(3) . .
C2 Fe1 C8 C7 -122.5(3) . .
C2 Fe1 C8 C7 -162.6(2) 3 .
P1 Fe1 C8 C7 -32.4(5) . .
C6 Fe1 C8 C11 158.0(5) . .
C7 Fe1 C8 C11 119.6(6) . .
C7 Fe1 C8 C11 -157.7(6) 3 .
C8 Fe1 C8 C11 -120.7(5) 3 .
C1 Fe1 C8 C11 -75.7(6) 3 .
C1 Fe1 C8 C11 37.8(6) . .
C2 Fe1 C8 C11 -2.9(5) . .
C2 Fe1 C8 C11 -43.0(6) 3 .
P1 Fe1 C8 C11 87.2(6) . .
